data_7061051
loop_
_publ_author_name
'Naskar, Tilak'
'Pal, Nabhendu'
'Majumdar, Amit'

_publ_section_title
;
 Synthesis and redox reactions of binuclear zinc(ii)--thiolate complexes
 with elemental sulfur
;
_journal_issue 47
_journal_name_full 'New Journal of Chemistry'
_journal_page_first 22406
_journal_page_last 22416
_journal_paper_doi 10.1039/D1NJ03012D
_journal_volume 45
_journal_year 2021
_chemical_formula_moiety 'C45 H52 N10 O3 Zn2, 2(B F4)'
_chemical_formula_sum 'C45 H52 B2 F8 N10 O3 Zn2'
_chemical_formula_weight 1085.32
_space_group_crystal_system monoclinic
_space_group_IT_number 14
_space_group_name_Hall '-P 2yn'
_space_group_name_H-M_alt 'P 1 21/n 1'
_atom_sites_solution_hydrogens geom
_atom_sites_solution_primary dual
_audit_creation_date 2021-09-30
_audit_creation_method
;
Olex2 1.2
(compiled 2018.05.29 svn.r3508 for OlexSys, GUI svn.r5506)
;
_audit_update_record
;
2021-11-02 deposited with the CCDC.	2021-11-05 downloaded from the CCDC.
;
_cell_angle_alpha 90
_cell_angle_beta 95.075(3)
_cell_angle_gamma 90
_cell_formula_units_Z 4
_cell_length_a 13.9245(12)
_cell_length_b 22.212(2)
_cell_length_c 15.4664(15)
_cell_measurement_reflns_used 16418
_cell_measurement_temperature 100(2)
_cell_measurement_theta_max 25.06
_cell_measurement_theta_min 2.35
_cell_volume 4764.9(8)
_computing_cell_refinement 'SAINT V8.38A (?, 2016)'
_computing_data_collection 'APEX2 v2017.3-0 (Bruker-Axs,2016)'
_computing_data_reduction 'SAINT V8.38A (?, 2016)'
_computing_molecular_graphics 'Olex2 (Dolomanov et al., 2009)'
_computing_publication_material 'Olex2 (Dolomanov et al., 2009)'
_computing_structure_refinement 'ShelXL (Sheldrick, 2015)'
_computing_structure_solution 'XT (Sheldrick, 2015)'
_diffrn_ambient_temperature 100(2)
_diffrn_measured_fraction_theta_full 0.996
_diffrn_measured_fraction_theta_max 0.996
_diffrn_measurement_device_type 'Bruker D8VENTURE with PHOTON II Detector'
_diffrn_measurement_method 'phi, omega and kappa scan'
_diffrn_radiation_probe x-ray
_diffrn_radiation_type MoK\a
_diffrn_radiation_wavelength 0.71073
_diffrn_reflns_av_R_equivalents 0.0801
_diffrn_reflns_av_unetI/netI 0.0534
_diffrn_reflns_Laue_measured_fraction_full 0.996
_diffrn_reflns_Laue_measured_fraction_max 0.996
_diffrn_reflns_limit_h_max 15
_diffrn_reflns_limit_h_min -16
_diffrn_reflns_limit_k_max 26
_diffrn_reflns_limit_k_min -26
_diffrn_reflns_limit_l_max 18
_diffrn_reflns_limit_l_min -18
_diffrn_reflns_number 46726
_diffrn_reflns_point_group_measured_fraction_full 0.996
_diffrn_reflns_point_group_measured_fraction_max 0.996
_diffrn_reflns_theta_full 25.058
_diffrn_reflns_theta_max 25.058
_diffrn_reflns_theta_min 2.256
_diffrn_source_type Micro-focus
_diffrn_standards_number 0
_exptl_absorpt_coefficient_mu 1.090
_exptl_absorpt_correction_T_max 0.7452
_exptl_absorpt_correction_T_min 0.6652
_exptl_absorpt_correction_type multi-scan
_exptl_absorpt_process_details
;
SADABS-2016/2 (Bruker,2016/2) was used for absorption correction.
wR2(int) was 0.1117 before and 0.0817 after correction.
The Ratio of minimum to maximum transmission is 0.8926.
The \l/2 correction factor is Not present.
;
_exptl_crystal_colour colorless
_exptl_crystal_density_diffrn 1.513
_exptl_crystal_density_method 'not measured'
_exptl_crystal_description block
_exptl_crystal_F_000 2232
_exptl_crystal_size_max 0.22
_exptl_crystal_size_mid 0.2
_exptl_crystal_size_min 0.18
_refine_diff_density_max 1.969
_refine_diff_density_min -1.622
_refine_diff_density_rms 0.117
_refine_ls_extinction_method none
_refine_ls_goodness_of_fit_ref 1.060
_refine_ls_hydrogen_treatment constr
_refine_ls_matrix_type full
_refine_ls_number_parameters 622
_refine_ls_number_reflns 8427
_refine_ls_number_restraints 49
_refine_ls_restrained_S_all 1.066
_refine_ls_R_factor_all 0.0905
_refine_ls_R_factor_gt 0.0784
_refine_ls_shift/su_max 0.000
_refine_ls_shift/su_mean 0.000
_refine_ls_structure_factor_coef Fsqd
_refine_ls_weighting_details 'w=1/[\s^2^(Fo^2^)+(0.0685P)^2^+34.9049P] where P=(Fo^2^+2Fc^2^)/3'
_refine_ls_weighting_scheme calc
_refine_ls_wR_factor_gt 0.1912
_refine_ls_wR_factor_ref 0.2000
_reflns_Friedel_coverage 0.000
_reflns_number_gt 7174
_reflns_number_total 8427
_reflns_threshold_expression 'I > 2\s(I)'
_cod_data_source_file d1nj03012d2.cif
_cod_data_source_block Zn2Acetate
_cod_depositor_comments 'Adding full bibliography for 7061049--7061056.cif.'
_cod_original_cell_volume 4764.8(8)
_cod_original_sg_symbol_H-M P21/n
_cod_database_code 7061051
_shelx_shelxl_version_number 2018/3
_shelx_space_group_comment
;
The symmetry employed for this shelxl refinement is uniquely defined
by the following loop, which should always be used as a source of
symmetry information in preference to the above space-group names.
They are only intended as comments.
;
_shelx_estimated_absorpt_t_max 0.828
_shelx_estimated_absorpt_t_min 0.795
_olex2_refinement_description
;
1. Fixed Uiso
 At 1.2 times of:
  All C(H) groups, All C(H,H) groups
 At 1.5 times of:
  All C(H,H,H) groups
2. Restrained distances
 F1-B1 \\sim F4B-B1 \\sim F4A-B1 \\sim F3B-B1 \\sim F3A-B1 \\sim F2B-B1 \\sim
F2A-B1
 with sigma of 0.02
 F5-B2A \\sim F5-B2B \\sim F6A-B2A \\sim F8A-B2A \\sim F8B-B2B \\sim F6B-B2B
\\sim F7A-B2A \\sim F7B-B2B
 with sigma of 0.02
3. Uiso/Uaniso restraints and constraints
Uanis(F1) = Uanis(F2B) = Uanis(F2A) = Uanis(F4B) = Uanis(F4A) = Uanis(F3A) =
Uanis(F3B)
Uanis(B2A) = Uanis(B2B)
Uanis(F5) = Uanis(F6A) = Uanis(F6B) = Uanis(F8B) = Uanis(F8A) = Uanis(F7A) =
Uanis(F7B)
4. Others
 Sof(F2B)=Sof(F3B)=Sof(F4B)=Sof(F6B)=Sof(F8B)=Sof(B2B)=Sof(F7B)=1-FVAR(1)
 Sof(F2A)=Sof(F3A)=Sof(F4A)=Sof(F6A)=Sof(F8A)=Sof(B2A)=Sof(F7A)=FVAR(1)
5.a Ternary CH refined with riding coordinates:
 C1(H1)
5.b Secondary CH2 refined with riding coordinates:
 C2(H2A,H2B), C3(H3A,H3B), C11(H11A,H11B), C13(H13A,H13B), C21(H21A,H21B),
 C23(H23A,H23B), C24(H24A,H24B), C32(H32A,H32B), C34(H34A,H34B), C42(H42A,H42B)
5.c Aromatic/amide H refined with riding coordinates:
 C6(H6), C7(H7), C8(H8), C9(H9), C16(H16), C17(H17), C18(H18), C19(H19),
 C27(H27), C28(H28), C29(H29), C30(H30), C37(H37), C38(H38), C39(H39), C40(H40)
5.d Idealised Me refined as rotating group:
 C12(H12A,H12B,H12C), C22(H22A,H22B,H22C), C33(H33A,H33B,H33C), C43(H43A,H43B,
 H43C), C45(H45A,H45B,H45C)
;
_olex2_submission_special_instructions 'No special instructions were received'

loop_
_space_group_symop_operation_xyz
'x, y, z'
'-x+1/2, y+1/2, -z+1/2'
'-x, -y, -z'
'x-1/2, -y-1/2, z-1/2'

loop_
_atom_site_label
_atom_site_type_symbol
_atom_site_fract_x
_atom_site_fract_y
_atom_site_fract_z
_atom_site_U_iso_or_equiv
_atom_site_adp_type
_atom_site_occupancy
_atom_site_site_symmetry_order
_atom_site_calc_flag
_atom_site_refinement_flags_posn
_atom_site_refinement_flags_adp
_atom_site_refinement_flags_occupancy
_atom_site_disorder_assembly
_atom_site_disorder_group
Zn1 Zn 0.91869(5) 0.71791(3) 0.37266(4) 0.02619(19) Uani 1 1 d . . . . .
Zn2 Zn 0.86726(5) 0.70484(3) 0.59060(4) 0.02476(19) Uani 1 1 d . . . . .
O1 O 0.9124(3) 0.67293(17) 0.4820(3) 0.0266(8) Uani 1 1 d . . . . .
O2 O 0.8844(3) 0.79929(18) 0.4169(3) 0.0331(10) Uani 1 1 d . . . . .
O3 O 0.8608(3) 0.79196(18) 0.5587(3) 0.0325(9) Uani 1 1 d . . . . .
N1 N 0.9693(3) 0.6206(2) 0.3302(3) 0.0293(11) Uani 1 1 d . . . . .
N2 N 1.0518(4) 0.7345(2) 0.3345(4) 0.0370(12) Uani 1 1 d . . . . .
N3 N 1.1980(4) 0.7001(3) 0.3147(4) 0.0447(14) Uani 1 1 d . . . . .
N4 N 0.8320(3) 0.7005(2) 0.2640(3) 0.0267(10) Uani 1 1 d . . . . .
N5 N 0.7728(4) 0.6406(2) 0.1574(3) 0.0360(12) Uani 1 1 d . . . . .
N6 N 0.8805(3) 0.6020(2) 0.6292(3) 0.0292(11) Uani 1 1 d . . . . .
N7 N 0.9594(3) 0.7069(2) 0.6997(3) 0.0260(10) Uani 1 1 d . . . . .
N8 N 1.0365(4) 0.6629(2) 0.8156(3) 0.0309(11) Uani 1 1 d . . . . .
N9 N 0.7301(3) 0.6819(2) 0.6120(3) 0.0299(11) Uani 1 1 d . . . . .
N10 N 0.6136(4) 0.6120(3) 0.6071(4) 0.0445(15) Uani 1 1 d . . . . .
C1 C 0.9193(4) 0.6094(2) 0.4772(4) 0.0283(13) Uani 1 1 d . . . . .
H1 H 0.854086 0.593964 0.455689 0.034 Uiso 1 1 calc R . . . .
C2 C 0.9448(5) 0.5820(3) 0.5625(4) 0.0383(15) Uani 1 1 d . . . . .
H2A H 1.012257 0.592661 0.582350 0.046 Uiso 1 1 calc R . . . .
H2B H 0.941107 0.537663 0.556879 0.046 Uiso 1 1 calc R . . . .
C3 C 0.7854(4) 0.5742(3) 0.6180(5) 0.0417(16) Uani 1 1 d . . . . .
H3A H 0.776577 0.546803 0.667218 0.050 Uiso 1 1 calc R . . . .
H3B H 0.778765 0.550354 0.563731 0.050 Uiso 1 1 calc R . . . .
C4 C 0.7103(5) 0.6233(3) 0.6142(5) 0.0392(15) Uani 1 1 d . . . . .
C5 C 0.6406(4) 0.7113(3) 0.6035(4) 0.0300(13) Uani 1 1 d . . . . .
C6 C 0.6189(5) 0.7724(3) 0.5958(4) 0.0338(14) Uani 1 1 d . . . . .
H6 H 0.667902 0.802234 0.599614 0.041 Uiso 1 1 calc R . . . .
C7 C 0.5219(5) 0.7874(3) 0.5822(4) 0.0391(15) Uani 1 1 d . . . . .
H7 H 0.504102 0.828475 0.575170 0.047 Uiso 1 1 calc R . . . .
C8 C 0.4497(5) 0.7434(3) 0.5785(4) 0.0426(16) Uani 1 1 d . . . . .
H8 H 0.384217 0.755556 0.568772 0.051 Uiso 1 1 calc R . . . .
C9 C 0.4704(5) 0.6829(4) 0.5885(5) 0.0459(17) Uani 1 1 d . . . . .
H9 H 0.421097 0.653290 0.587335 0.055 Uiso 1 1 calc R . . . .
C10 C 0.5681(5) 0.6678(3) 0.6004(4) 0.0387(15) Uani 1 1 d . . . . .
C11 C 0.5645(6) 0.5507(4) 0.6003(6) 0.058(2) Uani 1 1 d . . . . .
H11A H 0.503540 0.553442 0.562345 0.069 Uiso 1 1 calc R . . . .
H11B H 0.606923 0.521043 0.574737 0.069 Uiso 1 1 calc R . . . .
C12 C 0.5443(6) 0.5312(4) 0.6890(6) 0.067(2) Uani 1 1 d . . . . .
H12A H 0.506386 0.493982 0.685083 0.101 Uiso 1 1 calc GR . . . .
H12B H 0.507958 0.562740 0.716093 0.101 Uiso 1 1 calc GR . . . .
H12C H 0.605304 0.524063 0.724125 0.101 Uiso 1 1 calc GR . . . .
C13 C 0.9312(5) 0.5968(3) 0.7151(5) 0.0409(16) Uani 1 1 d . . . . .
H13A H 0.981372 0.565253 0.714627 0.049 Uiso 1 1 calc R . . . .
H13B H 0.885375 0.584876 0.757383 0.049 Uiso 1 1 calc R . . . .
C14 C 0.9771(4) 0.6556(3) 0.7418(4) 0.0288(13) Uani 1 1 d . . . . .
C15 C 1.0115(4) 0.7510(3) 0.7487(4) 0.0269(12) Uani 1 1 d . . . . .
C16 C 1.0193(4) 0.8126(3) 0.7353(4) 0.0313(13) Uani 1 1 d . . . . .
H16 H 0.986875 0.831757 0.686157 0.038 Uiso 1 1 calc R . . . .
C17 C 1.0764(5) 0.8450(3) 0.7969(4) 0.0369(15) Uani 1 1 d . . . . .
H17 H 1.081828 0.887334 0.790231 0.044 Uiso 1 1 calc R . . . .
C18 C 1.1266(5) 0.8170(3) 0.8689(4) 0.0365(14) Uani 1 1 d . . . . .
H18 H 1.165472 0.840667 0.909478 0.044 Uiso 1 1 calc R . . . .
C19 C 1.1200(4) 0.7557(3) 0.8815(4) 0.0353(14) Uani 1 1 d . . . . .
H19 H 1.154480 0.736272 0.929405 0.042 Uiso 1 1 calc R . . . .
C20 C 1.0607(4) 0.7237(3) 0.8207(4) 0.0305(13) Uani 1 1 d . . . . .
C21 C 1.0680(5) 0.6157(3) 0.8789(4) 0.0364(14) Uani 1 1 d . . . . .
H21A H 1.017047 0.584647 0.879013 0.044 Uiso 1 1 calc R . . . .
H21B H 1.076413 0.633692 0.937616 0.044 Uiso 1 1 calc R . . . .
C22 C 1.1608(5) 0.5862(4) 0.8595(5) 0.054(2) Uani 1 1 d . . . . .
H22A H 1.153057 0.568324 0.801383 0.082 Uiso 1 1 calc GR . . . .
H22B H 1.177399 0.554597 0.902524 0.082 Uiso 1 1 calc GR . . . .
H22C H 1.212314 0.616317 0.862068 0.082 Uiso 1 1 calc GR . . . .
C23 C 0.9879(5) 0.5911(3) 0.4120(5) 0.0402(15) Uani 1 1 d . . . . .
H23A H 1.054559 0.600453 0.435845 0.048 Uiso 1 1 calc R . . . .
H23B H 0.983326 0.547065 0.403081 0.048 Uiso 1 1 calc R . . . .
C24 C 0.8901(5) 0.5955(3) 0.2728(5) 0.0438(17) Uani 1 1 d . . . . .
H24A H 0.848945 0.569906 0.306702 0.053 Uiso 1 1 calc R . . . .
H24B H 0.916402 0.570096 0.227831 0.053 Uiso 1 1 calc R . . . .
C25 C 0.8313(5) 0.6456(3) 0.2304(4) 0.0325(13) Uani 1 1 d . . . . .
C26 C 0.7703(4) 0.7346(3) 0.2082(4) 0.0250(12) Uani 1 1 d . . . . .
C27 C 0.7502(4) 0.7959(3) 0.2065(4) 0.0275(12) Uani 1 1 d . . . . .
H27 H 0.777180 0.821900 0.250933 0.033 Uiso 1 1 calc R . . . .
C28 C 0.6900(4) 0.8177(3) 0.1384(4) 0.0324(13) Uani 1 1 d . . . . .
H28 H 0.675094 0.859403 0.136074 0.039 Uiso 1 1 calc R . . . .
C29 C 0.6499(5) 0.7793(3) 0.0718(4) 0.0356(14) Uani 1 1 d . . . . .
H29 H 0.607938 0.795516 0.025901 0.043 Uiso 1 1 calc R . . . .
C30 C 0.6708(5) 0.7188(3) 0.0725(4) 0.0352(14) Uani 1 1 d . . . . .
H30 H 0.644231 0.692819 0.027709 0.042 Uiso 1 1 calc R . . . .
C31 C 0.7318(4) 0.6972(3) 0.1407(4) 0.0301(13) Uani 1 1 d . . . . .
C32 C 0.7560(6) 0.5865(3) 0.1032(5) 0.052(2) Uani 1 1 d . . . . .
H32A H 0.812926 0.559779 0.111809 0.062 Uiso 1 1 calc R . . . .
H32B H 0.748433 0.598546 0.041334 0.062 Uiso 1 1 calc R . . . .
C33 C 0.6666(7) 0.5522(4) 0.1250(7) 0.075(3) Uani 1 1 d . . . . .
H33A H 0.655171 0.518389 0.084609 0.112 Uiso 1 1 calc GR . . . .
H33B H 0.610778 0.579174 0.119817 0.112 Uiso 1 1 calc GR . . . .
H33C H 0.676459 0.536804 0.184500 0.112 Uiso 1 1 calc GR . . . .
C34 C 1.0560(5) 0.6302(3) 0.2837(5) 0.0440(16) Uani 1 1 d . . . . .
H34A H 1.037938 0.631458 0.220364 0.053 Uiso 1 1 calc R . . . .
H34B H 1.101784 0.596537 0.295952 0.053 Uiso 1 1 calc R . . . .
C35 C 1.1026(5) 0.6885(3) 0.3130(5) 0.0432(16) Uani 1 1 d . . . . .
C36 C 1.1184(5) 0.7815(3) 0.3484(4) 0.0384(15) Uani 1 1 d . . . . .
C37 C 1.1028(5) 0.8421(3) 0.3639(4) 0.0407(16) Uani 1 1 d . . . . .
H37 H 1.039690 0.857992 0.365998 0.049 Uiso 1 1 calc R . . . .
C38 C 1.1840(5) 0.8784(3) 0.3760(5) 0.0469(18) Uani 1 1 d . . . . .
H38 H 1.176355 0.920258 0.386110 0.056 Uiso 1 1 calc R . . . .
C39 C 1.2759(5) 0.8550(4) 0.3738(5) 0.0478(18) Uani 1 1 d . . . . .
H39 H 1.329772 0.880913 0.385930 0.057 Uiso 1 1 calc R . . . .
C40 C 1.2920(5) 0.7955(4) 0.3547(5) 0.0493(19) Uani 1 1 d . . . . .
H40 H 1.355052 0.779676 0.352275 0.059 Uiso 1 1 calc R . . . .
C41 C 1.2097(5) 0.7600(3) 0.3391(4) 0.0408(16) Uani 1 1 d . . . . .
C42 C 1.2749(5) 0.6593(4) 0.2943(5) 0.0519(19) Uani 1 1 d . . . . .
H42A H 1.323881 0.681905 0.264735 0.062 Uiso 1 1 calc R . . . .
H42B H 1.248082 0.627512 0.254350 0.062 Uiso 1 1 calc R . . . .
C43 C 1.3203(7) 0.6317(5) 0.3737(7) 0.075(3) Uani 1 1 d . . . . .
H43A H 1.367894 0.601916 0.358509 0.112 Uiso 1 1 calc GR . . . .
H43B H 1.270947 0.611920 0.405023 0.112 Uiso 1 1 calc GR . . . .
H43C H 1.352445 0.662918 0.410565 0.112 Uiso 1 1 calc GR . . . .
C44 C 0.8752(4) 0.8209(3) 0.4910(4) 0.0315(14) Uani 1 1 d . . . . .
C45 C 0.8803(6) 0.8887(3) 0.5015(5) 0.0464(18) Uani 1 1 d . . . . .
H45A H 0.940534 0.899579 0.535468 0.070 Uiso 1 1 calc GR . . . .
H45B H 0.825411 0.902547 0.531757 0.070 Uiso 1 1 calc GR . . . .
H45C H 0.878164 0.907672 0.444229 0.070 Uiso 1 1 calc GR . . . .
F1 F 0.2962(4) 0.4623(2) 0.6011(4) 0.0762(10) Uani 1 1 d D . . . .
F2A F 0.3248(6) 0.5528(4) 0.5532(7) 0.0762(10) Uani 0.609(5) 1 d D . P A 1
F2B F 0.3291(9) 0.5672(5) 0.6322(11) 0.0762(10) Uani 0.391(5) 1 d D . P A 2
F3A F 0.2874(6) 0.5420(4) 0.6853(6) 0.0762(10) Uani 0.609(5) 1 d D . P A 1
F3B F 0.1976(9) 0.5282(6) 0.6633(9) 0.0762(10) Uani 0.391(5) 1 d D . P A 2
F4A F 0.1707(6) 0.5252(4) 0.5808(8) 0.0762(10) Uani 0.609(5) 1 d D . P A 1
F4B F 0.1978(9) 0.5345(6) 0.5314(10) 0.0762(10) Uani 0.391(5) 1 d D . P A 2
B1 B 0.2661(4) 0.5213(3) 0.6026(5) 0.0384(17) Uani 1 1 d D . . . .
F5 F 0.6551(4) 0.9129(2) 0.6044(3) 0.0693(10) Uani 1 1 d D . . . .
F6A F 0.6899(8) 0.9845(5) 0.7065(7) 0.0693(10) Uani 0.609(5) 1 d D . P A 1
F6B F 0.7204(12) 0.9793(8) 0.6996(12) 0.0693(10) Uani 0.391(5) 1 d D . P A 2
F8A F 0.6531(7) 1.0134(4) 0.5668(6) 0.0693(10) Uani 0.609(5) 1 d D . P A 1
F8B F 0.6934(11) 0.9991(6) 0.5562(9) 0.0693(10) Uani 0.391(5) 1 d D . P A 2
B2A B 0.6387(11) 0.9706(5) 0.6281(9) 0.067(4) Uani 0.609(5) 1 d D . P A 1
B2B B 0.6593(15) 0.9723(6) 0.6261(12) 0.067(4) Uani 0.391(5) 1 d D . P A 2
F7A F 0.5395(7) 0.9744(4) 0.6420(6) 0.0693(10) Uani 0.609(5) 1 d D . P A 1
F7B F 0.5705(12) 0.9956(6) 0.6453(10) 0.0693(10) Uani 0.391(5) 1 d D . P A 2

loop_
_atom_site_aniso_label
_atom_site_aniso_U_11
_atom_site_aniso_U_22
_atom_site_aniso_U_33
_atom_site_aniso_U_23
_atom_site_aniso_U_13
_atom_site_aniso_U_12
Zn1 0.0254(3) 0.0234(3) 0.0297(4) 0.0009(3) 0.0023(3) -0.0024(3)
Zn2 0.0232(3) 0.0209(3) 0.0302(4) 0.0015(3) 0.0026(3) 0.0016(2)
O1 0.027(2) 0.0198(19) 0.033(2) 0.0024(16) 0.0024(17) 0.0024(15)
O2 0.040(2) 0.024(2) 0.035(2) 0.0018(18) 0.0005(19) -0.0002(17)
O3 0.038(2) 0.024(2) 0.036(2) 0.0022(18) 0.0049(19) 0.0052(17)
N1 0.024(2) 0.028(3) 0.037(3) -0.002(2) 0.009(2) 0.000(2)
N2 0.033(3) 0.039(3) 0.040(3) -0.006(2) 0.009(2) -0.013(2)
N3 0.035(3) 0.053(4) 0.048(4) -0.010(3) 0.015(3) -0.008(3)
N4 0.031(3) 0.025(2) 0.024(3) 0.0015(19) 0.003(2) -0.0014(19)
N5 0.049(3) 0.024(3) 0.034(3) -0.003(2) -0.005(2) -0.002(2)
N6 0.027(2) 0.026(3) 0.034(3) 0.005(2) 0.001(2) -0.001(2)
N7 0.026(2) 0.026(2) 0.026(3) 0.003(2) 0.005(2) 0.0013(19)
N8 0.033(3) 0.036(3) 0.025(3) 0.004(2) 0.006(2) 0.001(2)
N9 0.027(3) 0.030(3) 0.033(3) 0.005(2) 0.002(2) 0.001(2)
N10 0.026(3) 0.040(3) 0.068(4) 0.016(3) 0.002(3) -0.002(2)
C1 0.028(3) 0.022(3) 0.037(3) 0.000(2) 0.010(3) 0.000(2)
C2 0.040(4) 0.032(3) 0.043(4) 0.007(3) 0.008(3) 0.005(3)
C3 0.031(3) 0.032(3) 0.061(5) 0.011(3) 0.002(3) -0.003(3)
C4 0.030(3) 0.037(4) 0.050(4) 0.012(3) 0.001(3) -0.006(3)
C5 0.029(3) 0.037(3) 0.024(3) 0.004(2) 0.008(2) 0.004(2)
C6 0.035(3) 0.035(3) 0.033(3) -0.002(3) 0.012(3) 0.006(3)
C7 0.047(4) 0.045(4) 0.027(3) -0.001(3) 0.011(3) 0.016(3)
C8 0.030(3) 0.061(5) 0.039(4) 0.006(3) 0.014(3) 0.008(3)
C9 0.027(3) 0.058(5) 0.053(4) 0.015(4) 0.004(3) 0.001(3)
C10 0.030(3) 0.047(4) 0.040(4) 0.010(3) 0.007(3) -0.001(3)
C11 0.042(4) 0.052(5) 0.081(6) 0.021(4) 0.019(4) 0.003(3)
C12 0.051(5) 0.077(6) 0.075(6) -0.006(5) 0.003(4) -0.010(4)
C13 0.046(4) 0.029(3) 0.045(4) 0.006(3) -0.003(3) -0.003(3)
C14 0.027(3) 0.029(3) 0.031(3) 0.000(2) 0.004(2) 0.002(2)
C15 0.024(3) 0.030(3) 0.028(3) -0.003(2) 0.008(2) 0.001(2)
C16 0.030(3) 0.032(3) 0.032(3) -0.002(3) 0.006(3) 0.000(2)
C17 0.036(3) 0.033(3) 0.043(4) -0.010(3) 0.010(3) 0.001(3)
C18 0.038(3) 0.041(4) 0.031(3) -0.012(3) 0.007(3) -0.006(3)
C19 0.033(3) 0.048(4) 0.025(3) -0.002(3) 0.003(3) -0.001(3)
C20 0.027(3) 0.033(3) 0.033(3) -0.003(3) 0.010(3) -0.001(2)
C21 0.041(4) 0.040(4) 0.028(3) 0.007(3) -0.002(3) -0.001(3)
C22 0.049(4) 0.055(5) 0.060(5) 0.027(4) 0.007(4) 0.012(4)
C23 0.040(4) 0.030(3) 0.051(4) 0.001(3) 0.008(3) 0.007(3)
C24 0.055(4) 0.028(3) 0.046(4) -0.002(3) -0.010(3) 0.001(3)
C25 0.040(3) 0.027(3) 0.030(3) 0.002(2) 0.000(3) 0.000(3)
C26 0.022(3) 0.031(3) 0.022(3) 0.003(2) 0.005(2) 0.001(2)
C27 0.022(3) 0.032(3) 0.029(3) -0.004(2) 0.008(2) -0.003(2)
C28 0.027(3) 0.033(3) 0.039(4) 0.003(3) 0.008(3) 0.005(2)
C29 0.033(3) 0.039(4) 0.034(4) 0.004(3) 0.002(3) 0.004(3)
C30 0.038(3) 0.037(3) 0.030(3) -0.001(3) -0.001(3) -0.004(3)
C31 0.036(3) 0.026(3) 0.028(3) -0.003(2) 0.003(3) -0.001(2)
C32 0.084(6) 0.031(4) 0.036(4) -0.008(3) -0.014(4) 0.003(4)
C33 0.088(7) 0.038(5) 0.093(7) -0.019(5) -0.020(6) -0.014(4)
C34 0.043(4) 0.041(4) 0.049(4) -0.001(3) 0.014(3) 0.001(3)
C35 0.034(3) 0.045(4) 0.053(4) -0.006(3) 0.016(3) -0.007(3)
C36 0.042(4) 0.048(4) 0.026(3) 0.001(3) 0.009(3) -0.015(3)
C37 0.044(4) 0.040(4) 0.037(4) 0.008(3) 0.000(3) -0.015(3)
C38 0.054(4) 0.048(4) 0.038(4) 0.010(3) 0.000(3) -0.020(3)
C39 0.043(4) 0.061(5) 0.040(4) 0.001(3) 0.008(3) -0.028(4)
C40 0.039(4) 0.072(5) 0.039(4) -0.008(4) 0.018(3) -0.017(4)
C41 0.042(4) 0.051(4) 0.031(4) -0.006(3) 0.015(3) -0.013(3)
C42 0.035(4) 0.066(5) 0.057(5) -0.014(4) 0.015(3) -0.007(3)
C43 0.063(6) 0.081(7) 0.082(7) -0.004(5) 0.021(5) 0.015(5)
C44 0.023(3) 0.024(3) 0.045(4) 0.000(3) -0.006(3) 0.000(2)
C45 0.068(5) 0.021(3) 0.047(4) 0.004(3) -0.010(4) -0.002(3)
F1 0.0603(19) 0.0519(18) 0.116(3) 0.0013(19) 0.004(2) 0.0092(15)
F2A 0.0603(19) 0.0519(18) 0.116(3) 0.0013(19) 0.004(2) 0.0092(15)
F2B 0.0603(19) 0.0519(18) 0.116(3) 0.0013(19) 0.004(2) 0.0092(15)
F3A 0.0603(19) 0.0519(18) 0.116(3) 0.0013(19) 0.004(2) 0.0092(15)
F3B 0.0603(19) 0.0519(18) 0.116(3) 0.0013(19) 0.004(2) 0.0092(15)
F4A 0.0603(19) 0.0519(18) 0.116(3) 0.0013(19) 0.004(2) 0.0092(15)
F4B 0.0603(19) 0.0519(18) 0.116(3) 0.0013(19) 0.004(2) 0.0092(15)
B1 0.031(4) 0.029(4) 0.055(5) -0.006(3) 0.007(3) -0.011(3)
F5 0.093(3) 0.0426(18) 0.073(2) -0.0073(14) 0.0130(19) 0.0040(17)
F6A 0.093(3) 0.0426(18) 0.073(2) -0.0073(14) 0.0130(19) 0.0040(17)
F6B 0.093(3) 0.0426(18) 0.073(2) -0.0073(14) 0.0130(19) 0.0040(17)
F8A 0.093(3) 0.0426(18) 0.073(2) -0.0073(14) 0.0130(19) 0.0040(17)
F8B 0.093(3) 0.0426(18) 0.073(2) -0.0073(14) 0.0130(19) 0.0040(17)
B2A 0.130(12) 0.038(5) 0.037(5) -0.001(4) 0.017(6) 0.020(6)
B2B 0.130(12) 0.038(5) 0.037(5) -0.001(4) 0.017(6) 0.020(6)
F7A 0.093(3) 0.0426(18) 0.073(2) -0.0073(14) 0.0130(19) 0.0040(17)
F7B 0.093(3) 0.0426(18) 0.073(2) -0.0073(14) 0.0130(19) 0.0040(17)

loop_
_atom_type_symbol
_atom_type_description
_atom_type_scat_dispersion_real
_atom_type_scat_dispersion_imag
_atom_type_scat_source
C C 0.0033 0.0016 'International Tables Vol C Tables 4.2.6.8 and 6.1.1.4'
H H 0.0000 0.0000 'International Tables Vol C Tables 4.2.6.8 and 6.1.1.4'
B B 0.0013 0.0007 'International Tables Vol C Tables 4.2.6.8 and 6.1.1.4'
N N 0.0061 0.0033 'International Tables Vol C Tables 4.2.6.8 and 6.1.1.4'
O O 0.0106 0.0060 'International Tables Vol C Tables 4.2.6.8 and 6.1.1.4'
F F 0.0171 0.0103 'International Tables Vol C Tables 4.2.6.8 and 6.1.1.4'
Zn Zn 0.2839 1.4301 'International Tables Vol C Tables 4.2.6.8 and 6.1.1.4'

loop_
_geom_angle_atom_site_label_1
_geom_angle_atom_site_label_2
_geom_angle_atom_site_label_3
_geom_angle
_geom_angle_site_symmetry_1
_geom_angle_site_symmetry_3
_geom_angle_publ_flag
O1 Zn1 O2 97.70(17) . . ?
O1 Zn1 N1 79.27(16) . . ?
O1 Zn1 N2 116.9(2) . . ?
O1 Zn1 N4 123.26(18) . . ?
O2 Zn1 N1 175.24(18) . . ?
O2 Zn1 N2 100.8(2) . . ?
O2 Zn1 N4 108.29(18) . . ?
N2 Zn1 N1 77.53(19) . . ?
N4 Zn1 N1 76.47(18) . . ?
N4 Zn1 N2 106.7(2) . . ?
O1 Zn2 O3 98.52(17) . . ?
O1 Zn2 N6 81.04(17) . . ?
O1 Zn2 N7 119.33(17) . . ?
O1 Zn2 N9 115.01(18) . . ?
O3 Zn2 N6 178.12(17) . . ?
O3 Zn2 N7 101.25(18) . . ?
O3 Zn2 N9 105.13(18) . . ?
N7 Zn2 N6 77.44(18) . . ?
N7 Zn2 N9 113.87(19) . . ?
N9 Zn2 N6 76.68(18) . . ?
Zn1 O1 Zn2 126.05(19) . . ?
C1 O1 Zn1 116.8(3) . . ?
C1 O1 Zn2 115.5(3) . . ?
C44 O2 Zn1 134.5(4) . . ?
C44 O3 Zn2 133.9(4) . . ?
C23 N1 Zn1 101.9(4) . . ?
C23 N1 C24 115.5(5) . . ?
C23 N1 C34 114.0(5) . . ?
C24 N1 Zn1 106.7(4) . . ?
C24 N1 C34 111.4(5) . . ?
C34 N1 Zn1 106.2(4) . . ?
C35 N2 Zn1 117.6(4) . . ?
C35 N2 C36 104.9(5) . . ?
C36 N2 Zn1 134.4(4) . . ?
C35 N3 C41 106.3(6) . . ?
C35 N3 C42 128.1(6) . . ?
C41 N3 C42 125.7(6) . . ?
C25 N4 Zn1 119.1(4) . . ?
C25 N4 C26 106.0(5) . . ?
C26 N4 Zn1 134.9(4) . . ?
C25 N5 C31 107.0(5) . . ?
C25 N5 C32 127.0(5) . . ?
C31 N5 C32 126.0(5) . . ?
C2 N6 Zn2 98.7(3) . . ?
C3 N6 Zn2 109.2(4) . . ?
C3 N6 C2 112.8(5) . . ?
C13 N6 Zn2 109.1(4) . . ?
C13 N6 C2 109.6(5) . . ?
C13 N6 C3 116.0(5) . . ?
C14 N7 Zn2 117.8(4) . . ?
C14 N7 C15 105.7(5) . . ?
C15 N7 Zn2 136.5(4) . . ?
C14 N8 C20 106.8(5) . . ?
C14 N8 C21 126.6(5) . . ?
C20 N8 C21 126.6(5) . . ?
C4 N9 Zn2 116.7(4) . . ?
C4 N9 C5 106.0(5) . . ?
C5 N9 Zn2 135.0(4) . . ?
C4 N10 C10 106.5(5) . . ?
C4 N10 C11 127.1(6) . . ?
C10 N10 C11 126.2(5) . . ?
O1 C1 H1 107.2 . . ?
O1 C1 C2 112.2(5) . . ?
O1 C1 C23 110.8(5) . . ?
C2 C1 H1 107.2 . . ?
C2 C1 C23 111.9(5) . . ?
C23 C1 H1 107.2 . . ?
N6 C2 H2A 109.1 . . ?
N6 C2 H2B 109.1 . . ?
C1 C2 N6 112.7(5) . . ?
C1 C2 H2A 109.1 . . ?
C1 C2 H2B 109.1 . . ?
H2A C2 H2B 107.8 . . ?
N6 C3 H3A 110.0 . . ?
N6 C3 H3B 110.0 . . ?
N6 C3 C4 108.5(5) . . ?
H3A C3 H3B 108.4 . . ?
C4 C3 H3A 110.0 . . ?
C4 C3 H3B 110.0 . . ?
N9 C4 N10 112.4(6) . . ?
N9 C4 C3 124.3(6) . . ?
N10 C4 C3 123.1(6) . . ?
C6 C5 N9 130.3(6) . . ?
C6 C5 C10 121.4(6) . . ?
C10 C5 N9 108.3(5) . . ?
C5 C6 H6 121.7 . . ?
C7 C6 C5 116.6(6) . . ?
C7 C6 H6 121.7 . . ?
C6 C7 H7 119.2 . . ?
C6 C7 C8 121.6(6) . . ?
C8 C7 H7 119.2 . . ?
C7 C8 H8 118.9 . . ?
C9 C8 C7 122.2(6) . . ?
C9 C8 H8 118.9 . . ?
C8 C9 H9 121.9 . . ?
C8 C9 C10 116.2(7) . . ?
C10 C9 H9 121.9 . . ?
N10 C10 C5 106.9(5) . . ?
N10 C10 C9 131.1(6) . . ?
C5 C10 C9 122.0(6) . . ?
N10 C11 H11A 110.0 . . ?
N10 C11 H11B 110.0 . . ?
H11A C11 H11B 108.4 . . ?
C12 C11 N10 108.4(7) . . ?
C12 C11 H11A 110.0 . . ?
C12 C11 H11B 110.0 . . ?
C11 C12 H12A 109.5 . . ?
C11 C12 H12B 109.5 . . ?
C11 C12 H12C 109.5 . . ?
H12A C12 H12B 109.5 . . ?
H12A C12 H12C 109.5 . . ?
H12B C12 H12C 109.5 . . ?
N6 C13 H13A 109.6 . . ?
N6 C13 H13B 109.6 . . ?
N6 C13 C14 110.2(5) . . ?
H13A C13 H13B 108.1 . . ?
C14 C13 H13A 109.6 . . ?
C14 C13 H13B 109.6 . . ?
N7 C14 N8 112.5(5) . . ?
N7 C14 C13 124.0(5) . . ?
N8 C14 C13 123.4(5) . . ?
C16 C15 N7 130.7(6) . . ?
C16 C15 C20 120.5(5) . . ?
C20 C15 N7 108.8(5) . . ?
C15 C16 H16 121.4 . . ?
C17 C16 C15 117.2(6) . . ?
C17 C16 H16 121.4 . . ?
C16 C17 H17 119.0 . . ?
C16 C17 C18 122.0(6) . . ?
C18 C17 H17 119.0 . . ?
C17 C18 H18 119.6 . . ?
C19 C18 C17 120.9(6) . . ?
C19 C18 H18 119.6 . . ?
C18 C19 H19 121.6 . . ?
C18 C19 C20 116.8(6) . . ?
C20 C19 H19 121.6 . . ?
N8 C20 C15 106.1(5) . . ?
C19 C20 N8 131.3(6) . . ?
C19 C20 C15 122.6(6) . . ?
N8 C21 H21A 109.0 . . ?
N8 C21 H21B 109.0 . . ?
N8 C21 C22 112.9(5) . . ?
H21A C21 H21B 107.8 . . ?
C22 C21 H21A 109.0 . . ?
C22 C21 H21B 109.0 . . ?
C21 C22 H22A 109.5 . . ?
C21 C22 H22B 109.5 . . ?
C21 C22 H22C 109.5 . . ?
H22A C22 H22B 109.5 . . ?
H22A C22 H22C 109.5 . . ?
H22B C22 H22C 109.5 . . ?
N1 C23 C1 113.2(5) . . ?
N1 C23 H23A 108.9 . . ?
N1 C23 H23B 108.9 . . ?
C1 C23 H23A 108.9 . . ?
C1 C23 H23B 108.9 . . ?
H23A C23 H23B 107.8 . . ?
N1 C24 H24A 109.8 . . ?
N1 C24 H24B 109.8 . . ?
N1 C24 C25 109.6(5) . . ?
H24A C24 H24B 108.2 . . ?
C25 C24 H24A 109.8 . . ?
C25 C24 H24B 109.8 . . ?
N4 C25 N5 112.9(5) . . ?
N4 C25 C24 121.8(6) . . ?
N5 C25 C24 125.2(6) . . ?
N4 C26 C27 131.2(5) . . ?
N4 C26 C31 108.4(5) . . ?
C27 C26 C31 120.2(5) . . ?
C26 C27 H27 121.1 . . ?
C28 C27 C26 117.9(6) . . ?
C28 C27 H27 121.1 . . ?
C27 C28 H28 119.3 . . ?
C27 C28 C29 121.4(6) . . ?
C29 C28 H28 119.3 . . ?
C28 C29 H29 119.5 . . ?
C30 C29 C28 121.0(6) . . ?
C30 C29 H29 119.5 . . ?
C29 C30 H30 121.3 . . ?
C29 C30 C31 117.4(6) . . ?
C31 C30 H30 121.3 . . ?
N5 C31 C26 105.7(5) . . ?
C30 C31 N5 132.0(6) . . ?
C30 C31 C26 122.1(6) . . ?
N5 C32 H32A 109.2 . . ?
N5 C32 H32B 109.2 . . ?
N5 C32 C33 112.0(7) . . ?
H32A C32 H32B 107.9 . . ?
C33 C32 H32A 109.2 . . ?
C33 C32 H32B 109.2 . . ?
C32 C33 H33A 109.5 . . ?
C32 C33 H33B 109.5 . . ?
C32 C33 H33C 109.5 . . ?
H33A C33 H33B 109.5 . . ?
H33A C33 H33C 109.5 . . ?
H33B C33 H33C 109.5 . . ?
N1 C34 H34A 109.8 . . ?
N1 C34 H34B 109.8 . . ?
N1 C34 C35 109.2(5) . . ?
H34A C34 H34B 108.3 . . ?
C35 C34 H34A 109.8 . . ?
C35 C34 H34B 109.8 . . ?
N2 C35 N3 113.6(6) . . ?
N2 C35 C34 121.6(6) . . ?
N3 C35 C34 124.7(6) . . ?
C37 C36 N2 129.7(6) . . ?
C41 C36 N2 109.2(6) . . ?
C41 C36 C37 121.0(6) . . ?
C36 C37 H37 121.7 . . ?
C38 C37 C36 116.7(7) . . ?
C38 C37 H37 121.7 . . ?
C37 C38 H38 119.2 . . ?
C39 C38 C37 121.5(7) . . ?
C39 C38 H38 119.2 . . ?
C38 C39 H39 118.9 . . ?
C40 C39 C38 122.2(6) . . ?
C40 C39 H39 118.9 . . ?
C39 C40 H40 122.1 . . ?
C39 C40 C41 115.7(7) . . ?
C41 C40 H40 122.1 . . ?
N3 C41 C40 131.6(7) . . ?
C36 C41 N3 105.9(6) . . ?
C36 C41 C40 122.5(7) . . ?
N3 C42 H42A 109.6 . . ?
N3 C42 H42B 109.6 . . ?
N3 C42 C43 110.4(7) . . ?
H42A C42 H42B 108.1 . . ?
C43 C42 H42A 109.6 . . ?
C43 C42 H42B 109.6 . . ?
C42 C43 H43A 109.5 . . ?
C42 C43 H43B 109.5 . . ?
C42 C43 H43C 109.5 . . ?
H43A C43 H43B 109.5 . . ?
H43A C43 H43C 109.5 . . ?
H43B C43 H43C 109.5 . . ?
O2 C44 O3 126.7(5) . . ?
O2 C44 C45 118.0(6) . . ?
O3 C44 C45 115.3(6) . . ?
C44 C45 H45A 109.5 . . ?
C44 C45 H45B 109.5 . . ?
C44 C45 H45C 109.5 . . ?
H45A C45 H45B 109.5 . . ?
H45A C45 H45C 109.5 . . ?
H45B C45 H45C 109.5 . . ?
F1 B1 F2B 121.2(7) . . ?
F1 B1 F3B 109.9(7) . . ?
F1 B1 F4B 111.6(7) . . ?
F2A B1 F1 106.4(6) . . ?
F2A B1 F3A 105.0(7) . . ?
F2B B1 F3B 98.3(10) . . ?
F2B B1 F4B 117.5(9) . . ?
F3A B1 F1 107.2(6) . . ?
F3B B1 F4B 92.8(9) . . ?
F4A B1 F1 110.7(6) . . ?
F4A B1 F2A 117.1(8) . . ?
F4A B1 F3A 109.9(7) . . ?
F5 B2A F6A 111.1(10) . . ?
F5 B2A F8A 115.4(10) . . ?
F5 B2A F7A 106.6(10) . . ?
F6A B2A F7A 106.6(10) . . ?
F8A B2A F6A 110.9(11) . . ?
F8A B2A F7A 105.6(10) . . ?
F5 B2B F6B 109.0(15) . . ?
F5 B2B F7B 113.1(14) . . ?
F6B B2B F7B 106.2(14) . . ?
F8B B2B F5 103.8(12) . . ?
F8B B2B F6B 112.1(16) . . ?
F8B B2B F7B 112.7(15) . . ?

loop_
_geom_bond_atom_site_label_1
_geom_bond_atom_site_label_2
_geom_bond_distance
_geom_bond_site_symmetry_2
_geom_bond_publ_flag
Zn1 O1 1.973(4) . ?
Zn1 O2 2.005(4) . ?
Zn1 N1 2.384(5) . ?
Zn1 N2 2.028(5) . ?
Zn1 N4 2.018(5) . ?
Zn2 O1 1.976(4) . ?
Zn2 O3 1.997(4) . ?
Zn2 N6 2.365(5) . ?
Zn2 N7 2.029(5) . ?
Zn2 N9 2.033(5) . ?
O1 C1 1.416(7) . ?
O2 C44 1.259(8) . ?
O3 C44 1.260(8) . ?
N1 C23 1.429(8) . ?
N1 C24 1.463(8) . ?
N1 C34 1.474(8) . ?
N2 C35 1.302(9) . ?
N2 C36 1.401(8) . ?
N3 C35 1.352(9) . ?
N3 C41 1.388(9) . ?
N3 C42 1.458(9) . ?
N4 C25 1.325(8) . ?
N4 C26 1.388(7) . ?
N5 C25 1.337(8) . ?
N5 C31 1.394(8) . ?
N5 C32 1.472(8) . ?
N6 C2 1.492(8) . ?
N6 C3 1.457(8) . ?
N6 C13 1.453(8) . ?
N7 C14 1.324(7) . ?
N7 C15 1.399(7) . ?
N8 C14 1.359(8) . ?
N8 C20 1.392(8) . ?
N8 C21 1.475(8) . ?
N9 C4 1.331(8) . ?
N9 C5 1.403(7) . ?
N10 C4 1.364(8) . ?
N10 C10 1.391(9) . ?
N10 C11 1.524(10) . ?
C1 H1 1.0000 . ?
C1 C2 1.469(9) . ?
C1 C23 1.504(8) . ?
C2 H2A 0.9900 . ?
C2 H2B 0.9900 . ?
C3 H3A 0.9900 . ?
C3 H3B 0.9900 . ?
C3 C4 1.508(9) . ?
C5 C6 1.391(9) . ?
C5 C10 1.397(9) . ?
C6 H6 0.9500 . ?
C6 C7 1.389(9) . ?
C7 H7 0.9500 . ?
C7 C8 1.399(10) . ?
C8 H8 0.9500 . ?
C8 C9 1.379(10) . ?
C9 H9 0.9500 . ?
C9 C10 1.397(9) . ?
C11 H11A 0.9900 . ?
C11 H11B 0.9900 . ?
C11 C12 1.489(12) . ?
C12 H12A 0.9800 . ?
C12 H12B 0.9800 . ?
C12 H12C 0.9800 . ?
C13 H13A 0.9900 . ?
C13 H13B 0.9900 . ?
C13 C14 1.497(9) . ?
C15 C16 1.391(8) . ?
C15 C20 1.393(9) . ?
C16 H16 0.9500 . ?
C16 C17 1.386(9) . ?
C17 H17 0.9500 . ?
C17 C18 1.406(10) . ?
C18 H18 0.9500 . ?
C18 C19 1.380(9) . ?
C19 H19 0.9500 . ?
C19 C20 1.391(9) . ?
C21 H21A 0.9900 . ?
C21 H21B 0.9900 . ?
C21 C22 1.502(10) . ?
C22 H22A 0.9800 . ?
C22 H22B 0.9800 . ?
C22 H22C 0.9800 . ?
C23 H23A 0.9900 . ?
C23 H23B 0.9900 . ?
C24 H24A 0.9900 . ?
C24 H24B 0.9900 . ?
C24 C25 1.498(9) . ?
C26 C27 1.390(8) . ?
C26 C31 1.403(8) . ?
C27 H27 0.9500 . ?
C27 C28 1.374(9) . ?
C28 H28 0.9500 . ?
C28 C29 1.414(9) . ?
C29 H29 0.9500 . ?
C29 C30 1.375(9) . ?
C30 H30 0.9500 . ?
C30 C31 1.380(9) . ?
C32 H32A 0.9900 . ?
C32 H32B 0.9900 . ?
C32 C33 1.523(12) . ?
C33 H33A 0.9800 . ?
C33 H33B 0.9800 . ?
C33 H33C 0.9800 . ?
C34 H34A 0.9900 . ?
C34 H34B 0.9900 . ?
C34 C35 1.500(10) . ?
C36 C37 1.388(10) . ?
C36 C41 1.378(10) . ?
C37 H37 0.9500 . ?
C37 C38 1.388(9) . ?
C38 H38 0.9500 . ?
C38 C39 1.385(11) . ?
C39 H39 0.9500 . ?
C39 C40 1.377(11) . ?
C40 H40 0.9500 . ?
C40 C41 1.395(9) . ?
C42 H42A 0.9900 . ?
C42 H42B 0.9900 . ?
C42 C43 1.465(12) . ?
C43 H43A 0.9800 . ?
C43 H43B 0.9800 . ?
C43 H43C 0.9800 . ?
C44 C45 1.514(8) . ?
C45 H45A 0.9800 . ?
C45 H45B 0.9800 . ?
C45 H45C 0.9800 . ?
F1 B1 1.377(7) . ?
F2A B1 1.360(9) . ?
F2B B1 1.396(11) . ?
F3A B1 1.369(10) . ?
F3B B1 1.406(11) . ?
F4A B1 1.344(9) . ?
F4B B1 1.420(11) . ?
F5 B2A 1.358(11) . ?
F5 B2B 1.361(13) . ?
F6A B2A 1.387(12) . ?
F6B B2B 1.367(13) . ?
F8A B2A 1.370(11) . ?
F8B B2B 1.356(13) . ?
B2A F7A 1.420(12) . ?
B2B F7B 1.396(13) . ?

loop_
_geom_torsion_atom_site_label_1
_geom_torsion_atom_site_label_2
_geom_torsion_atom_site_label_3
_geom_torsion_atom_site_label_4
_geom_torsion
_geom_torsion_site_symmetry_1
_geom_torsion_site_symmetry_2
_geom_torsion_site_symmetry_3
_geom_torsion_site_symmetry_4
_geom_torsion_publ_flag
Zn1 O1 C1 C2 161.7(4) . . . . ?
Zn1 O1 C1 C23 35.9(6) . . . . ?
Zn1 O2 C44 O3 -20.7(9) . . . . ?
Zn1 O2 C44 C45 160.3(5) . . . . ?
Zn1 N1 C23 C1 35.6(6) . . . . ?
Zn1 N1 C24 C25 25.6(6) . . . . ?
Zn1 N1 C34 C35 24.3(7) . . . . ?
Zn1 N2 C35 N3 -160.5(5) . . . . ?
Zn1 N2 C35 C34 23.4(9) . . . . ?
Zn1 N2 C36 C37 -28.7(11) . . . . ?
Zn1 N2 C36 C41 155.3(5) . . . . ?
Zn1 N4 C25 N5 -178.3(4) . . . . ?
Zn1 N4 C25 C24 2.4(8) . . . . ?
Zn1 N4 C26 C27 3.7(9) . . . . ?
Zn1 N4 C26 C31 177.7(4) . . . . ?
Zn2 O1 C1 C2 -32.1(6) . . . . ?
Zn2 O1 C1 C23 -157.9(4) . . . . ?
Zn2 O3 C44 O2 12.1(9) . . . . ?
Zn2 O3 C44 C45 -168.8(4) . . . . ?
Zn2 N6 C2 C1 -40.6(6) . . . . ?
Zn2 N6 C3 C4 -18.0(7) . . . . ?
Zn2 N6 C13 C14 -12.7(6) . . . . ?
Zn2 N7 C14 N8 -177.4(4) . . . . ?
Zn2 N7 C14 C13 -1.8(8) . . . . ?
Zn2 N7 C15 C16 -2.3(10) . . . . ?
Zn2 N7 C15 C20 177.7(4) . . . . ?
Zn2 N9 C4 N10 -164.7(5) . . . . ?
Zn2 N9 C4 C3 11.4(9) . . . . ?
Zn2 N9 C5 C6 -17.1(10) . . . . ?
Zn2 N9 C5 C10 160.8(5) . . . . ?
O1 C1 C2 N6 52.0(7) . . . . ?
O1 C1 C23 N1 -49.6(7) . . . . ?
N1 C24 C25 N4 -21.4(9) . . . . ?
N1 C24 C25 N5 159.4(6) . . . . ?
N1 C34 C35 N2 -33.6(10) . . . . ?
N1 C34 C35 N3 150.7(7) . . . . ?
N2 C36 C37 C38 179.5(6) . . . . ?
N2 C36 C41 N3 3.1(7) . . . . ?
N2 C36 C41 C40 -175.8(6) . . . . ?
N4 C26 C27 C28 175.2(6) . . . . ?
N4 C26 C31 N5 -0.5(6) . . . . ?
N4 C26 C31 C30 -177.1(6) . . . . ?
N6 C3 C4 N9 6.7(10) . . . . ?
N6 C3 C4 N10 -177.7(6) . . . . ?
N6 C13 C14 N7 10.9(9) . . . . ?
N6 C13 C14 N8 -173.9(5) . . . . ?
N7 C15 C16 C17 179.2(6) . . . . ?
N7 C15 C20 N8 -1.0(6) . . . . ?
N7 C15 C20 C19 179.2(5) . . . . ?
N9 C5 C6 C7 175.7(6) . . . . ?
N9 C5 C10 N10 0.0(7) . . . . ?
N9 C5 C10 C9 -177.3(6) . . . . ?
C2 N6 C3 C4 -126.6(6) . . . . ?
C2 N6 C13 C14 94.3(6) . . . . ?
C2 C1 C23 N1 -175.6(5) . . . . ?
C3 N6 C2 C1 74.6(7) . . . . ?
C3 N6 C13 C14 -136.5(6) . . . . ?
C4 N9 C5 C6 -178.1(7) . . . . ?
C4 N9 C5 C10 -0.2(7) . . . . ?
C4 N10 C10 C5 0.2(8) . . . . ?
C4 N10 C10 C9 177.2(8) . . . . ?
C4 N10 C11 C12 94.1(9) . . . . ?
C5 N9 C4 N10 0.4(8) . . . . ?
C5 N9 C4 C3 176.5(6) . . . . ?
C5 C6 C7 C8 1.5(9) . . . . ?
C6 C5 C10 N10 178.1(6) . . . . ?
C6 C5 C10 C9 0.8(10) . . . . ?
C6 C7 C8 C9 0.3(10) . . . . ?
C7 C8 C9 C10 -1.5(11) . . . . ?
C8 C9 C10 N10 -175.6(7) . . . . ?
C8 C9 C10 C5 1.0(11) . . . . ?
C10 N10 C4 N9 -0.4(8) . . . . ?
C10 N10 C4 C3 -176.5(7) . . . . ?
C10 N10 C11 C12 -91.4(9) . . . . ?
C10 C5 C6 C7 -2.0(9) . . . . ?
C11 N10 C4 N9 175.0(7) . . . . ?
C11 N10 C4 C3 -1.1(12) . . . . ?
C11 N10 C10 C5 -175.2(7) . . . . ?
C11 N10 C10 C9 1.8(13) . . . . ?
C13 N6 C2 C1 -154.5(5) . . . . ?
C13 N6 C3 C4 105.8(6) . . . . ?
C14 N7 C15 C16 -179.8(6) . . . . ?
C14 N7 C15 C20 0.2(6) . . . . ?
C14 N8 C20 C15 1.3(6) . . . . ?
C14 N8 C20 C19 -178.8(6) . . . . ?
C14 N8 C21 C22 91.4(8) . . . . ?
C15 N7 C14 N8 0.6(6) . . . . ?
C15 N7 C14 C13 176.3(6) . . . . ?
C15 C16 C17 C18 1.5(9) . . . . ?
C16 C15 C20 N8 179.0(5) . . . . ?
C16 C15 C20 C19 -0.8(9) . . . . ?
C16 C17 C18 C19 -0.6(10) . . . . ?
C17 C18 C19 C20 -1.1(9) . . . . ?
C18 C19 C20 N8 -178.1(6) . . . . ?
C18 C19 C20 C15 1.8(9) . . . . ?
C20 N8 C14 N7 -1.2(7) . . . . ?
C20 N8 C14 C13 -176.9(6) . . . . ?
C20 N8 C21 C22 -89.6(8) . . . . ?
C20 C15 C16 C17 -0.8(8) . . . . ?
C21 N8 C14 N7 177.8(5) . . . . ?
C21 N8 C14 C13 2.2(9) . . . . ?
C21 N8 C20 C15 -177.8(5) . . . . ?
C21 N8 C20 C19 2.1(10) . . . . ?
C23 N1 C24 C25 138.1(6) . . . . ?
C23 N1 C34 C35 -87.0(7) . . . . ?
C23 C1 C2 N6 177.2(5) . . . . ?
C24 N1 C23 C1 -79.7(7) . . . . ?
C24 N1 C34 C35 140.1(6) . . . . ?
C25 N4 C26 C27 -173.2(6) . . . . ?
C25 N4 C26 C31 0.8(6) . . . . ?
C25 N5 C31 C26 0.0(7) . . . . ?
C25 N5 C31 C30 176.1(7) . . . . ?
C25 N5 C32 C33 96.0(9) . . . . ?
C26 N4 C25 N5 -0.8(7) . . . . ?
C26 N4 C25 C24 179.9(6) . . . . ?
C26 C27 C28 C29 -0.3(8) . . . . ?
C27 C26 C31 N5 174.3(5) . . . . ?
C27 C26 C31 C30 -2.3(9) . . . . ?
C27 C28 C29 C30 -0.8(9) . . . . ?
C28 C29 C30 C31 0.3(9) . . . . ?
C29 C30 C31 N5 -174.3(7) . . . . ?
C29 C30 C31 C26 1.2(9) . . . . ?
C31 N5 C25 N4 0.5(7) . . . . ?
C31 N5 C25 C24 179.8(6) . . . . ?
C31 N5 C32 C33 -85.6(9) . . . . ?
C31 C26 C27 C28 1.7(8) . . . . ?
C32 N5 C25 N4 179.1(6) . . . . ?
C32 N5 C25 C24 -1.6(11) . . . . ?
C32 N5 C31 C26 -178.6(6) . . . . ?
C32 N5 C31 C30 -2.5(12) . . . . ?
C34 N1 C23 C1 149.5(5) . . . . ?
C34 N1 C24 C25 -89.8(7) . . . . ?
C35 N2 C36 C37 172.6(7) . . . . ?
C35 N2 C36 C41 -3.4(8) . . . . ?
C35 N3 C41 C36 -1.6(8) . . . . ?
C35 N3 C41 C40 177.1(8) . . . . ?
C35 N3 C42 C43 -95.6(9) . . . . ?
C36 N2 C35 N3 2.4(8) . . . . ?
C36 N2 C35 C34 -173.6(7) . . . . ?
C36 C37 C38 C39 -0.7(10) . . . . ?
C37 C36 C41 N3 -173.3(6) . . . . ?
C37 C36 C41 C40 7.9(11) . . . . ?
C37 C38 C39 C40 3.8(11) . . . . ?
C38 C39 C40 C41 -1.1(11) . . . . ?
C39 C40 C41 N3 176.8(7) . . . . ?
C39 C40 C41 C36 -4.7(10) . . . . ?
C41 N3 C35 N2 -0.5(9) . . . . ?
C41 N3 C35 C34 175.4(7) . . . . ?
C41 N3 C42 C43 85.3(9) . . . . ?
C41 C36 C37 C38 -4.9(10) . . . . ?
C42 N3 C35 N2 -179.8(7) . . . . ?
C42 N3 C35 C34 -3.8(12) . . . . ?
C42 N3 C41 C36 177.6(7) . . . . ?
C42 N3 C41 C40 -3.7(12) . . . . ?
